data_1549830
loop_
_publ_author_name
'Conesa-Egea, Javier'
'Nogal, Noem\'i'
'Mart\'inez, Jos\'e Ignacio'
'Fern\'andez-Moreira, Vanesa'
'Rodr\'iguez-Mendoza, Ulises R'
'Gonz\'alez-Platas, Javier'
'G\'omez-Garc\'ia, Carlos J'
'Delgado, Salom\'e'
'Zamora, F\'elix'
'Amo-Ochoa, Pilar'

_publ_section_title
;
 Smart composite films of nanometric thickness based on copper-iodine
 coordination polymers. Toward sensors.
;
_journal_issue 41
_journal_name_full 'Chemical science'
_journal_page_first 8000
_journal_page_last 8010
_journal_paper_doi 10.1039/c8sc03085e
_journal_volume 9
_journal_year 2018
_chemical_formula_moiety 'C7 H8 Cu I N2 O2'
_chemical_formula_sum 'C7 H8 Cu I N2 O2'
_chemical_formula_weight 342.59
_space_group_crystal_system triclinic
_space_group_IT_number 2
_space_group_name_Hall '-P 1'
_space_group_name_H-M_alt 'P -1'
_symmetry_space_group_name_Hall '-P 1'
_symmetry_space_group_name_H-M 'P -1'
_atom_sites_solution_hydrogens geom
_atom_sites_solution_primary dual
_audit_creation_date 2017-07-10
_audit_creation_method
;
Olex2 1.2
(compiled 2017.03.28 svn.r3405 for OlexSys, GUI svn.r5337)
;
_audit_update_record
;
2018-03-01 deposited with the CCDC.
2018-08-23 downloaded from the CCDC.
;
_cell_angle_alpha 85.828(12)
_cell_angle_beta 88.899(7)
_cell_angle_gamma 85.395(13)
_cell_formula_units_Z 2
_cell_length_a 4.0680(3)
_cell_length_b 9.2600(18)
_cell_length_c 10.9110(10)
_cell_measurement_reflns_used 1024
_cell_measurement_temperature 296(1)
_cell_measurement_theta_max 24.9200
_cell_measurement_theta_min 3.7360
_cell_volume 408.56(9)
_computing_cell_refinement 'CrysAlisPro 1.171.38.46 (Rigaku OD, 2015)'
_computing_data_collection 'CrysAlisPro 1.171.38.46 (Rigaku OD, 2015)'
_computing_data_reduction 'CrysAlisPro 1.171.38.46 (Rigaku OD, 2015)'
_computing_molecular_graphics 'Olex2 (Dolomanov et al., 2009)'
_computing_publication_material 'Olex2 (Dolomanov et al., 2009)'
_computing_structure_refinement 'ShelXL (Sheldrick, 2015)'
_computing_structure_solution 'ShelXT (Sheldrick, 2015)'
_diffrn_ambient_pressure 3080000(40000)
_diffrn_ambient_temperature 296(1)
_diffrn_detector 'CCD plate'
_diffrn_detector_area_resol_mean 16.2536
_diffrn_detector_type EosS2
_diffrn_measured_fraction_theta_full 0.355
_diffrn_measured_fraction_theta_max 0.355
_diffrn_measurement_details
;
List of Runs (angles in degrees, time in seconds):

  # Type    Start    End  Width  t~exp~   \w     \q     \k     \f   Frames
#--------------------------------------------------------------------------
  1  \w    -29.00   4.00   0.50   30.00    --   26.32  26.00  -7.00   66
  2  \w    -35.00  -5.00   0.50   30.00    --   26.32 114.00 -45.00   60
  3  \w     -4.00  35.00   0.50   30.00    --   26.32 -53.00  17.00   78
  4  \w    -45.00 -17.00   0.50   30.00    --   26.32 134.00 123.00   56
  5  \w    -14.00  45.00   0.50   30.00    --   26.32 -26.00-172.00  118
  6  \w    -96.00 -45.00   0.50   30.00    --  -27.02 134.00 123.00  102
  7  \w    -11.00  15.00   0.50   30.00    --  -27.02 -81.00  29.00   52
  8  \w    -31.00  33.00   0.50   30.00    --  -27.02 -26.00   7.00  128
  9  \w    -55.00 -17.00   0.50   30.00    --  -27.02  67.00 -23.00   76
 10  \w    -27.00  19.00   0.50   30.00    --  -27.02 -39.00-167.00   92
 11  \w    -52.00  17.00   0.50   30.00    --  -27.02  39.00 167.00  138
;
_diffrn_measurement_device 'four-circle diffractometer'
_diffrn_measurement_device_type 'SuperNova, Dualflex, EosS2'
_diffrn_measurement_method '\w scans'
_diffrn_orient_matrix_type 'CrysAlisPro convention (1999,Acta A55,543-557)'
_diffrn_orient_matrix_UB_11 0.0116611000
_diffrn_orient_matrix_UB_12 -0.0762600000
_diffrn_orient_matrix_UB_13 0.0138414000
_diffrn_orient_matrix_UB_21 0.1666651000
_diffrn_orient_matrix_UB_22 -0.0042124000
_diffrn_orient_matrix_UB_23 -0.0206467000
_diffrn_orient_matrix_UB_31 0.0518796000
_diffrn_orient_matrix_UB_32 0.0101185000
_diffrn_orient_matrix_UB_33 0.0602607000
_diffrn_radiation_monochromator graphite
_diffrn_radiation_probe x-ray
_diffrn_radiation_type MoK\a
_diffrn_radiation_wavelength 0.71073
_diffrn_reflns_av_R_equivalents 0.0521
_diffrn_reflns_av_unetI/netI 0.0473
_diffrn_reflns_Laue_measured_fraction_full 0.355
_diffrn_reflns_Laue_measured_fraction_max 0.355
_diffrn_reflns_limit_h_max 4
_diffrn_reflns_limit_h_min -4
_diffrn_reflns_limit_k_max 5
_diffrn_reflns_limit_k_min -4
_diffrn_reflns_limit_l_max 12
_diffrn_reflns_limit_l_min -12
_diffrn_reflns_number 1885
_diffrn_reflns_point_group_measured_fraction_full 0.355
_diffrn_reflns_point_group_measured_fraction_max 0.355
_diffrn_reflns_theta_full 24.963
_diffrn_reflns_theta_max 24.963
_diffrn_reflns_theta_min 1.872
_diffrn_source 'fine-focus sealed X-ray tube'
_diffrn_source_type 'Enhance (Mo) X-ray Source'
_exptl_absorpt_coefficient_mu 6.413
_exptl_absorpt_correction_T_max 0.293
_exptl_absorpt_correction_T_min 0.222
_exptl_absorpt_correction_type gaussian
_exptl_absorpt_process_details
;
CrysAlisPro 1.171.38.46 (Rigaku Oxford Diffraction, 2015)
Numerical absorption correction based on gaussian integration over
            a multifaceted crystal model (Absorb Angel (2004) J. Appl. Cryst. 37:486-492)
;
_exptl_crystal_colour orange
_exptl_crystal_colour_primary orange
_exptl_crystal_density_diffrn 2.785
_exptl_crystal_description plate
_exptl_crystal_F_000 324
_exptl_crystal_preparation 'mounted in a diamond-anvil cell '
_exptl_crystal_size_max 0.091
_exptl_crystal_size_mid 0.04
_exptl_crystal_size_min 0.02
_refine_diff_density_max 0.702
_refine_diff_density_min -0.771
_refine_diff_density_rms 0.172
_refine_ls_extinction_method none
_refine_ls_goodness_of_fit_ref 1.116
_refine_ls_hydrogen_treatment constr
_refine_ls_matrix_type full
_refine_ls_number_parameters 52
_refine_ls_number_reflns 506
_refine_ls_number_restraints 0
_refine_ls_restrained_S_all 1.116
_refine_ls_R_factor_all 0.0541
_refine_ls_R_factor_gt 0.0425
_refine_ls_shift/su_max 0.000
_refine_ls_shift/su_mean 0.000
_refine_ls_structure_factor_coef Fsqd
_refine_ls_weighting_details 'w=1/[\s^2^(Fo^2^)+(0.0764P)^2^+0.1388P] where P=(Fo^2^+2Fc^2^)/3'
_refine_ls_weighting_scheme calc
_refine_ls_wR_factor_gt 0.1106
_refine_ls_wR_factor_ref 0.1194
_reflns_Friedel_coverage 0.000
_reflns_number_gt 431
_reflns_number_total 506
_reflns_threshold_expression 'I > 2\s(I)'
_cod_data_source_file c8sc03085e2.cif
_cod_data_source_block JCE140CS_308GPa
_cod_depositor_comments 'Adding full bibliography for 1549820--1549832.cif.'
_cod_database_code 1549830
_shelx_shelxl_version_number 2017/1
_shelx_space_group_comment
;
The symmetry employed for this shelxl refinement is uniquely defined
by the following loop, which should always be used as a source of
symmetry information in preference to the above space-group names.
They are only intended as comments.
;
_exptl_oxdiff_absorpt_process_details
;
Gaussian integration over a grid
of 16 x 16 x 16 points =  4096 total grid points
  Based upon method of Burnham (1966)

 Data corrected for diamond-anvil cell absorption
 Note that exptl_absorpt_correction_tmin and _tmax
 the total correction factors applied to the intensities
 The individual factors are:
         range of dac transmission factors (min-max)      0.274     0.352
         range of gasket transmission (min-max)           0.997     1.000
         range of P media transmission (min-max)          1.000     1.000

 thickness of diamond anvil 1: 15.500 mm, mu =  0.0202 mm-1
       thickness of platten 1: 44.000 mm, mu =  0.0047 mm-1

 thickness of diamond anvil 2: 15.500 mm, mu =  0.0202 mm-1
       thickness of platten 2: 44.000 mm, mu =  0.0047 mm-1

    Gasket shadowing corrections were made based upon
    Gasket thickness =  50.0 microns, radius = 107.0 microns
    Gasket absorption coeff =        21.00 mm-1
    REFLECTION WAS CONSIDERED TOTALLY OBSCURED IF
 FRACTION CRYSTAL ILLUMINATED WAS LESS THAN 0.00

    Non-absorbing pressure medium
;
_reflns_odcompleteness_completeness 35.31
_reflns_odcompleteness_iscentric 1
_reflns_odcompleteness_theta 24.97
_olex2_refinement_description
;
1. Fixed Uiso
 At 1.2 times of:
  All C(H) groups, All N(H,H) groups
 At 1.5 times of:
  All C(H,H,H) groups
2.a Aromatic/amide H refined with riding coordinates:
 C5(H5), C4(H4), C2(H2)
2.b Fitted hexagon refined as free rotating group:
 N1(C5,C4,C3,C2,C1)
2.c X=CH2 refined with riding coordinates:
 N2(H2A,H2B)
2.d Idealised Me refined as rotating group:
 C7(H7A,H7B,H7C)
;
_olex2_submission_special_instructions 'No special instructions were received'
_oxdiff_exptl_absorpt_empirical_details
;
Empirical correction (ABSPACK) includes:
- Absorption correction using spherical harmonics
- Frame scaling
;
_oxdiff_exptl_absorpt_empirical_full_max 2.805
_oxdiff_exptl_absorpt_empirical_full_min 0.601

loop_
_space_group_symop_operation_xyz
'x, y, z'
'-x, -y, -z'

loop_
_atom_site_label
_atom_site_type_symbol
_atom_site_fract_x
_atom_site_fract_y
_atom_site_fract_z
_atom_site_U_iso_or_equiv
_atom_site_adp_type
_atom_site_occupancy
_atom_site_site_symmetry_order
_atom_site_calc_flag
_atom_site_refinement_flags_posn
I1 I 1.2763(2) 0.1212(3) 0.63556(9) 0.0234(18) Uani 1 1 d .
Cu1 Cu 0.7928(4) 0.1132(6) 0.48455(19) 0.026(4) Uani 1 1 d .
O1 O 0.259(2) 0.744(3) 0.1500(10) 0.025(3) Uiso 1 1 d .
N1 N 0.7220(19) 0.2870(17) 0.3658(8) 0.018(3) Uiso 1 1 d .
C5 C 0.4892(19) 0.3964(19) 0.3982(7) 0.025(4) Uiso 1 1 d G
H5 H 0.382722 0.389028 0.474306 0.030 Uiso 1 1 calc R
C4 C 0.4157(19) 0.5167(17) 0.3168(9) 0.020(4) Uiso 1 1 d G
H4 H 0.259937 0.589833 0.338459 0.024 Uiso 1 1 calc R
C3 C 0.575(2) 0.5276(17) 0.2030(8) 0.017(3) Uiso 1 1 d G
C2 C 0.8076(19) 0.4183(18) 0.1706(7) 0.015(3) Uiso 1 1 d G
H2 H 0.914095 0.425577 0.094502 0.018 Uiso 1 1 calc R
C1 C 0.8812(17) 0.2979(17) 0.2520(8) 0.015(3) Uiso 1 1 d G
O2 O 0.655(3) 0.672(3) 0.0186(11) 0.035(3) Uiso 1 1 d .
N2 N 1.108(3) 0.196(4) 0.2222(13) 0.029(4) Uiso 1 1 d .
H2A H 1.209965 0.203447 0.152497 0.035 Uiso 1 1 calc R
H2B H 1.153875 0.121041 0.272460 0.035 Uiso 1 1 calc R
C6 C 0.506(3) 0.656(4) 0.1154(13) 0.012(3) Uiso 1 1 d .
C7 C 0.191(4) 0.870(5) 0.0758(17) 0.035(5) Uiso 1 1 d .
H7A H 0.210198 0.848928 -0.008956 0.052 Uiso 1 1 calc GR
H7B H 0.344665 0.939784 0.092206 0.052 Uiso 1 1 calc GR
H7C H -0.029279 0.909927 0.092618 0.052 Uiso 1 1 calc GR

loop_
_atom_site_aniso_label
_atom_site_aniso_U_11
_atom_site_aniso_U_22
_atom_site_aniso_U_33
_atom_site_aniso_U_23
_atom_site_aniso_U_13
_atom_site_aniso_U_12
I1 0.0171(6) 0.032(6) 0.0220(6) -0.0053(14) 0.0009(4) -0.0018(9)
Cu1 0.0264(10) 0.023(11) 0.0267(11) 0.003(3) -0.0008(8) 0.0066(18)

loop_
_atom_type_symbol
_atom_type_description
_atom_type_scat_dispersion_real
_atom_type_scat_dispersion_imag
_atom_type_scat_source
C C 0.0033 0.0016 'International Tables Vol C Tables 4.2.6.8 and 6.1.1.4'
H H 0.0000 0.0000 'International Tables Vol C Tables 4.2.6.8 and 6.1.1.4'
Cu Cu 0.3201 1.2651 'International Tables Vol C Tables 4.2.6.8 and 6.1.1.4'
I I -0.4742 1.8119 'International Tables Vol C Tables 4.2.6.8 and 6.1.1.4'
N N 0.0061 0.0033 'International Tables Vol C Tables 4.2.6.8 and 6.1.1.4'
O O 0.0106 0.0060 'International Tables Vol C Tables 4.2.6.8 and 6.1.1.4'

loop_
_exptl_crystal_face_index_h
_exptl_crystal_face_index_k
_exptl_crystal_face_index_l
_exptl_crystal_face_perp_dist
1 0 5 0.0101
-1 0 -5 0.0101
5 0 -4 0.0397
-5 0 -2 0.0318
0 13 -2 0.0175
0 -13 2 0.0175

loop_
_geom_angle_atom_site_label_1
_geom_angle_atom_site_label_2
_geom_angle_atom_site_label_3
_geom_angle
_geom_angle_site_symmetry_1
_geom_angle_site_symmetry_3
Cu1 I1 Cu1 101.75(7) . 1_655
Cu1 I1 Cu1 59.06(17) . 2_756
Cu1 I1 Cu1 76.90(13) 1_655 2_756
I1 Cu1 I1 120.94(17) . 2_756
I1 Cu1 I1 101.75(7) . 1_455
I1 Cu1 I1 103.10(13) 1_455 2_756
Cu1 Cu1 I1 115.9(2) 2_756 1_455
Cu1 Cu1 I1 61.50(9) 2_756 .
Cu1 Cu1 I1 59.45(16) 2_756 2_756
N1 Cu1 I1 108.0(3) . 2_756
N1 Cu1 I1 115.1(3) . .
N1 Cu1 I1 106.0(3) . 1_455
N1 Cu1 Cu1 137.9(3) . 2_756
C6 O1 C7 116.6(17) . .
C5 N1 Cu1 117.1(5) . .
C5 N1 C1 120.0 . .
C1 N1 Cu1 122.8(5) . .
N1 C5 H5 120.0 . .
C4 C5 N1 120.0 . .
C4 C5 H5 120.0 . .
C5 C4 H4 120.0 . .
C3 C4 C5 120.0 . .
C3 C4 H4 120.0 . .
C4 C3 C2 120.0 . .
C4 C3 C6 121.2(9) . .
C2 C3 C6 118.8(9) . .
C3 C2 H2 120.0 . .
C3 C2 C1 120.0 . .
C1 C2 H2 120.0 . .
C2 C1 N1 120.0 . .
N2 C1 N1 120.1(12) . .
N2 C1 C2 119.9(12) . .
C1 N2 H2A 120.0 . .
C1 N2 H2B 120.0 . .
H2A N2 H2B 120.0 . .
O1 C6 C3 113.3(15) . .
O2 C6 O1 124(3) . .
O2 C6 C3 122(2) . .
O1 C7 H7A 109.5 . .
O1 C7 H7B 109.5 . .
O1 C7 H7C 109.5 . .
H7A C7 H7B 109.5 . .
H7A C7 H7C 109.5 . .
H7B C7 H7C 109.5 . .

loop_
_geom_bond_atom_site_label_1
_geom_bond_atom_site_label_2
_geom_bond_distance
_geom_bond_site_symmetry_2
I1 Cu1 2.599(2) .
I1 Cu1 2.6449(19) 1_655
I1 Cu1 2.652(5) 2_756
Cu1 Cu1 2.588(9) 2_756
Cu1 N1 1.997(15) .
O1 C6 1.31(3) .
O1 C7 1.39(5) .
N1 C5 1.3900 .
N1 C1 1.3900 .
C5 H5 0.9300 .
C5 C4 1.3900 .
C4 H4 0.9300 .
C4 C3 1.3900 .
C3 C2 1.3900 .
C3 C6 1.48(4) .
C2 H2 0.9300 .
C2 C1 1.3900 .
C1 N2 1.32(3) .
O2 C6 1.21(2) .
N2 H2A 0.8600 .
N2 H2B 0.8600 .
C7 H7A 0.9600 .
C7 H7B 0.9600 .
C7 H7C 0.9600 .

loop_
_exptl_oxdiff_crystal_face_indexfrac_h
_exptl_oxdiff_crystal_face_indexfrac_k
_exptl_oxdiff_crystal_face_indexfrac_l
_exptl_oxdiff_crystal_face_x
_exptl_oxdiff_crystal_face_y
_exptl_oxdiff_crystal_face_z
1.0000 -0.0000 5.0000 0.0809 0.0634 0.3532
-1.0000 0.0000 -5.0000 -0.0809 -0.0634 -0.3532
5.0000 -0.0000 -4.0000 0.0029 0.9159 0.0184
-5.0000 0.0000 -2.0000 -0.0860 -0.7920 -0.3799
0.0514 12.7250 -2.1810 -1.0000 0.0000 0.0000
-0.0514 -12.7250 2.1810 1.0000 0.0000 0.0000
